data_7201849
loop_
_publ_author_name
'Peng, Rong'
'Deng, Shi-Ren'
'Li, Mian'
'Li, Dan'
'Li, Zao-Ying'

_publ_section_title
;
 Solvent-dependent copper(i) conformational supramolecular
 pseudo-polymorphs based on a flexible thioether ligand
;
_journal_issue 5
_journal_name_full CrystEngComm
_journal_page_first 590
_journal_paper_doi 10.1039/b717165j
_journal_volume 10
_journal_year 2008
_chemical_formula_moiety 'C16 H14 Cu I N2 S3, C H2 Cl2'
_chemical_formula_sum 'C17 H16 Cl2 Cu I N2 S3'
_chemical_formula_weight 605.84
_chemical_name_systematic
;
?
;
_space_group_IT_number 14
_symmetry_cell_setting monoclinic
_symmetry_space_group_name_Hall '-P 2yn'
_symmetry_space_group_name_H-M 'P 1 21/n 1'
_atom_sites_solution_hydrogens geom
_atom_sites_solution_primary direct
_atom_sites_solution_secondary difmap
_audit_creation_method SHELXL-97
_cell_angle_alpha 90.00
_cell_angle_beta 104.904(3)
_cell_angle_gamma 90.00
_cell_formula_units_Z 4
_cell_length_a 9.2520(15)
_cell_length_b 16.453(3)
_cell_length_c 14.991(3)
_cell_measurement_reflns_used 3103
_cell_measurement_temperature 295(2)
_cell_measurement_theta_max 23.01
_cell_measurement_theta_min 2.35
_cell_volume 2205.2(7)
_computing_structure_refinement 'SHELXL-97 (Sheldrick, 1997)'
_computing_structure_solution 'SHELXS-97 (Sheldrick, 1990)'
_diffrn_ambient_temperature 295(2)
_diffrn_measured_fraction_theta_full 0.973
_diffrn_measured_fraction_theta_max 0.973
_diffrn_radiation_monochromator graphite
_diffrn_radiation_source 'fine-focus sealed tube'
_diffrn_radiation_type MoK\a
_diffrn_radiation_wavelength 0.71073
_diffrn_reflns_av_R_equivalents 0.0261
_diffrn_reflns_av_sigmaI/netI 0.0389
_diffrn_reflns_limit_h_max 11
_diffrn_reflns_limit_h_min -11
_diffrn_reflns_limit_k_max 20
_diffrn_reflns_limit_k_min -17
_diffrn_reflns_limit_l_max 19
_diffrn_reflns_limit_l_min -17
_diffrn_reflns_number 13474
_diffrn_reflns_theta_full 27.49
_diffrn_reflns_theta_max 27.49
_diffrn_reflns_theta_min 1.87
_exptl_absorpt_coefficient_mu 2.922
_exptl_absorpt_correction_T_max 0.852
_exptl_absorpt_correction_T_min 0.715
_exptl_absorpt_correction_type empirical
_exptl_absorpt_process_details 'SADABS (Sheldrick, 1996)'
_exptl_crystal_colour YELLOW
_exptl_crystal_density_diffrn 1.825
_exptl_crystal_density_method 'not measured'
_exptl_crystal_description triangular
_exptl_crystal_F_000 1184
_exptl_crystal_size_max 0.13
_exptl_crystal_size_mid 0.10
_exptl_crystal_size_min 0.06
_refine_diff_density_max 0.792
_refine_diff_density_min -0.864
_refine_diff_density_rms 0.102
_refine_ls_extinction_method none
_refine_ls_goodness_of_fit_ref 1.043
_refine_ls_hydrogen_treatment constr
_refine_ls_matrix_type full
_refine_ls_number_parameters 235
_refine_ls_number_reflns 4918
_refine_ls_number_restraints 0
_refine_ls_restrained_S_all 1.043
_refine_ls_R_factor_all 0.0701
_refine_ls_R_factor_gt 0.0485
_refine_ls_shift/su_max 0.001
_refine_ls_shift/su_mean 0.000
_refine_ls_structure_factor_coef Fsqd
_refine_ls_weighting_details 'calc w=1/[\s^2^(Fo^2^)+(0.0663P)^2^+2.4683P] where P=(Fo^2^+2Fc^2^)/3'
_refine_ls_weighting_scheme calc
_refine_ls_wR_factor_gt 0.1244
_refine_ls_wR_factor_ref 0.1368
_reflns_number_gt 3563
_reflns_number_total 4918
_reflns_threshold_expression >2sigma(I)
_cod_data_source_file b717165j.txt
_cod_data_source_block 0408am
_cod_original_cell_volume 2205.2(6)
_cod_original_sg_symbol_H-M 'P 21/n'
_cod_database_code 7201849

loop_
_symmetry_equiv_pos_as_xyz
'x, y, z'
'-x+1/2, y+1/2, -z+1/2'
'-x, -y, -z'
'x-1/2, -y-1/2, z-1/2'

loop_
_atom_site_label
_atom_site_type_symbol
_atom_site_fract_x
_atom_site_fract_y
_atom_site_fract_z
_atom_site_U_iso_or_equiv
_atom_site_adp_type
_atom_site_occupancy
_atom_site_symmetry_multiplicity
_atom_site_calc_flag
_atom_site_refinement_flags
_atom_site_disorder_assembly
_atom_site_disorder_group
I1 I 1.18141(4) 0.05369(2) 1.11751(3) 0.06117(15) Uani 1 1 d . . .
Cu1 Cu 1.02629(7) 0.05823(4) 0.94473(5) 0.05297(19) Uani 1 1 d . . .
S1 S 0.67045(14) 0.41063(8) 0.91425(11) 0.0567(3) Uani 1 1 d . . .
S3 S 1.06988(15) 0.61126(11) 0.85249(10) 0.0662(4) Uani 1 1 d . . .
S2 S 0.6497(2) 0.69292(10) 0.97169(14) 0.0821(5) Uani 1 1 d . . .
C3 C 0.7663(5) 0.3182(3) 0.9145(3) 0.0453(11) Uani 1 1 d . . .
N2 N 1.3345(5) 0.5652(3) 0.6415(3) 0.0542(11) Uani 1 1 d . . .
C7 C 0.7590(5) 0.5681(3) 0.9128(4) 0.0467(11) Uani 1 1 d . . .
C11 C 0.8778(5) 0.6304(3) 0.7900(4) 0.0509(12) Uani 1 1 d . . .
H11A H 0.8704 0.6808 0.7556 0.061 Uiso 1 1 calc R . .
H11B H 0.8403 0.5865 0.7471 0.061 Uiso 1 1 calc R . .
N1 N 0.9102(4) 0.1672(2) 0.9249(3) 0.0469(9) Uani 1 1 d . . .
C6 C 0.8073(5) 0.4834(3) 0.8985(4) 0.0503(12) Uani 1 1 d . . .
H6A H 0.9026 0.4722 0.9420 0.060 Uiso 1 1 calc R . .
H6B H 0.8205 0.4783 0.8366 0.060 Uiso 1 1 calc R . .
C9 C 0.7381(7) 0.7065(3) 0.8874(5) 0.0671(16) Uani 1 1 d . . .
H9 H 0.7498 0.7569 0.8619 0.081 Uiso 1 1 calc R . .
C15 C 1.1895(6) 0.5779(4) 0.6147(4) 0.0591(13) Uani 1 1 d . . .
H15 H 1.1444 0.5780 0.5516 0.071 Uiso 1 1 calc R . .
C10 C 0.7902(5) 0.6359(3) 0.8608(3) 0.0467(11) Uani 1 1 d . . .
C4 C 0.7124(6) 0.2501(3) 0.9497(4) 0.0555(13) Uani 1 1 d . . .
H4 H 0.6259 0.2534 0.9703 0.067 Uiso 1 1 calc R . .
C5 C 0.7878(6) 0.1776(3) 0.9542(4) 0.0540(13) Uani 1 1 d . . .
H5 H 0.7507 0.1329 0.9793 0.065 Uiso 1 1 calc R . .
C14 C 1.3939(6) 0.5654(4) 0.7328(4) 0.0698(17) Uani 1 1 d . . .
H14 H 1.4964 0.5569 0.7540 0.084 Uiso 1 1 calc R . .
C8 C 0.6843(6) 0.5913(3) 0.9750(4) 0.0612(14) Uani 1 1 d . . .
H8 H 0.6550 0.5556 1.0152 0.073 Uiso 1 1 calc R . .
C2 C 0.8905(6) 0.3079(3) 0.8825(4) 0.0616(15) Uani 1 1 d . . .
H2 H 0.9290 0.3513 0.8562 0.074 Uiso 1 1 calc R . .
C12 C 1.1632(5) 0.5920(3) 0.7674(4) 0.0518(12) Uani 1 1 d . . .
C1 C 0.9589(6) 0.2328(3) 0.8891(4) 0.0603(14) Uani 1 1 d . . .
H1 H 1.0440 0.2277 0.8674 0.072 Uiso 1 1 calc R . .
C13 C 1.3153(6) 0.5773(4) 0.7968(4) 0.0677(16) Uani 1 1 d . . .
H13 H 1.3630 0.5754 0.8595 0.081 Uiso 1 1 calc R . .
C16 C 1.0998(5) 0.5912(4) 0.6739(4) 0.0587(14) Uani 1 1 d . . .
H16 H 0.9975 0.5995 0.6507 0.070 Uiso 1 1 calc R . .
Cl2 Cl 0.9053(3) 0.63109(17) 0.3533(3) 0.1544(11) Uani 1 1 d . . .
C17 C 0.696(2) 0.6635(8) 0.3071(9) 0.209(8) Uani 1 1 d . . .
H17A H 0.6301 0.6178 0.3074 0.251 Uiso 1 1 calc R . .
H17B H 0.6715 0.7069 0.3444 0.251 Uiso 1 1 calc R . .
Cl1 Cl 0.6831(5) 0.6939(3) 0.2040(3) 0.2056(18) Uani 1 1 d . . .

loop_
_atom_site_aniso_label
_atom_site_aniso_U_11
_atom_site_aniso_U_22
_atom_site_aniso_U_33
_atom_site_aniso_U_23
_atom_site_aniso_U_13
_atom_site_aniso_U_12
I1 0.0688(3) 0.0483(2) 0.0582(2) 0.00754(15) 0.00144(17) -0.01348(16)
Cu1 0.0527(4) 0.0465(4) 0.0629(4) 0.0071(3) 0.0206(3) 0.0026(3)
S1 0.0485(7) 0.0417(7) 0.0817(10) 0.0016(6) 0.0203(7) 0.0041(5)
S3 0.0517(7) 0.1011(12) 0.0471(8) -0.0032(7) 0.0153(6) -0.0051(7)
S2 0.0966(12) 0.0572(9) 0.1097(15) -0.0189(9) 0.0580(11) 0.0087(8)
C3 0.051(3) 0.037(2) 0.049(3) 0.000(2) 0.013(2) 0.0003(19)
N2 0.045(2) 0.062(3) 0.057(3) 0.003(2) 0.015(2) 0.0015(19)
C7 0.044(3) 0.042(3) 0.054(3) -0.002(2) 0.014(2) 0.0021(19)
C11 0.052(3) 0.050(3) 0.053(3) 0.002(2) 0.016(2) -0.002(2)
N1 0.050(2) 0.040(2) 0.053(3) 0.0022(17) 0.0187(19) 0.0010(17)
C6 0.057(3) 0.040(3) 0.058(3) 0.000(2) 0.023(2) 0.002(2)
C9 0.077(4) 0.040(3) 0.091(5) -0.001(3) 0.035(3) -0.001(3)
C15 0.048(3) 0.076(4) 0.051(3) -0.005(3) 0.009(2) 0.005(3)
C10 0.048(3) 0.044(3) 0.049(3) 0.000(2) 0.015(2) 0.002(2)
C4 0.051(3) 0.050(3) 0.072(4) 0.003(2) 0.029(3) 0.002(2)
C5 0.061(3) 0.043(3) 0.064(3) 0.009(2) 0.026(3) -0.002(2)
C14 0.039(3) 0.107(5) 0.062(4) 0.011(3) 0.009(3) 0.001(3)
C8 0.068(3) 0.054(3) 0.070(4) -0.006(3) 0.033(3) 0.004(3)
C2 0.067(3) 0.039(3) 0.090(4) 0.010(3) 0.040(3) 0.001(2)
C12 0.048(3) 0.060(3) 0.050(3) 0.003(2) 0.016(2) -0.005(2)
C1 0.058(3) 0.041(3) 0.091(4) 0.005(3) 0.035(3) 0.005(2)
C13 0.047(3) 0.105(5) 0.050(3) 0.005(3) 0.010(2) 0.003(3)
C16 0.038(3) 0.087(4) 0.050(3) -0.001(3) 0.010(2) 0.005(3)
Cl2 0.1137(19) 0.117(2) 0.216(3) -0.003(2) 0.013(2) 0.0170(15)
C17 0.40(2) 0.119(9) 0.136(11) 0.025(8) 0.124(14) 0.030(12)
Cl1 0.223(4) 0.213(4) 0.143(3) 0.026(3) -0.021(3) -0.060(3)

loop_
_atom_type_symbol
_atom_type_description
_atom_type_scat_dispersion_real
_atom_type_scat_dispersion_imag
_atom_type_scat_source
C C 0.0033 0.0016 'International Tables Vol C Tables 4.2.6.8 and 6.1.1.4'
H H 0.0000 0.0000 'International Tables Vol C Tables 4.2.6.8 and 6.1.1.4'
N N 0.0061 0.0033 'International Tables Vol C Tables 4.2.6.8 and 6.1.1.4'
S S 0.1246 0.1234 'International Tables Vol C Tables 4.2.6.8 and 6.1.1.4'
Cu Cu 0.3201 1.2651 'International Tables Vol C Tables 4.2.6.8 and 6.1.1.4'
I I -0.4742 1.8119 'International Tables Vol C Tables 4.2.6.8 and 6.1.1.4'
Cl Cl 0.1484 0.1585 'International Tables Vol C Tables 4.2.6.8 and 6.1.1.4'

loop_
_geom_angle_atom_site_label_1
_geom_angle_atom_site_label_2
_geom_angle_atom_site_label_3
_geom_angle
_geom_angle_site_symmetry_1
_geom_angle_site_symmetry_3
_geom_angle_publ_flag
Cu1 I1 Cu1 60.58(2) . 3_757 ?
N2 Cu1 N1 104.37(17) 2_746 . ?
N2 Cu1 I1 110.60(13) 2_746 . ?
N1 Cu1 I1 107.35(12) . . ?
N2 Cu1 I1 109.45(13) 2_746 3_757 ?
N1 Cu1 I1 104.40(12) . 3_757 ?
I1 Cu1 I1 119.42(2) . 3_757 ?
N2 Cu1 Cu1 132.75(13) 2_746 3_757 ?
N1 Cu1 Cu1 122.81(11) . 3_757 ?
I1 Cu1 Cu1 60.31(3) . 3_757 ?
I1 Cu1 Cu1 59.12(3) 3_757 3_757 ?
C3 S1 C6 101.8(2) . . ?
C12 S3 C11 105.0(2) . . ?
C9 S2 C8 91.6(3) . . ?
C2 C3 C4 116.8(4) . . ?
C2 C3 S1 125.2(4) . . ?
C4 C3 S1 118.0(4) . . ?
C15 N2 C14 115.5(5) . . ?
C15 N2 Cu1 125.0(4) . 2_756 ?
C14 N2 Cu1 119.1(4) . 2_756 ?
C8 C7 C10 111.6(4) . . ?
C8 C7 C6 125.9(5) . . ?
C10 C7 C6 122.5(4) . . ?
C10 C11 S3 106.4(4) . . ?
C10 C11 H11A 110.4 . . ?
S3 C11 H11A 110.4 . . ?
C10 C11 H11B 110.4 . . ?
S3 C11 H11B 110.4 . . ?
H11A C11 H11B 108.6 . . ?
C5 N1 C1 115.7(4) . . ?
C5 N1 Cu1 121.3(3) . . ?
C1 N1 Cu1 122.8(3) . . ?
C7 C6 S1 110.8(3) . . ?
C7 C6 H6A 109.5 . . ?
S1 C6 H6A 109.5 . . ?
C7 C6 H6B 109.5 . . ?
S1 C6 H6B 109.5 . . ?
H6A C6 H6B 108.1 . . ?
C10 C9 S2 112.6(4) . . ?
C10 C9 H9 123.7 . . ?
S2 C9 H9 123.7 . . ?
N2 C15 C16 124.4(5) . . ?
N2 C15 H15 117.8 . . ?
C16 C15 H15 117.8 . . ?
C9 C10 C7 111.7(4) . . ?
C9 C10 C11 123.9(5) . . ?
C7 C10 C11 124.2(4) . . ?
C5 C4 C3 119.5(4) . . ?
C5 C4 H4 120.3 . . ?
C3 C4 H4 120.3 . . ?
N1 C5 C4 124.2(5) . . ?
N1 C5 H5 117.9 . . ?
C4 C5 H5 117.9 . . ?
N2 C14 C13 124.7(5) . . ?
N2 C14 H14 117.6 . . ?
C13 C14 H14 117.6 . . ?
C7 C8 S2 112.5(4) . . ?
C7 C8 H8 123.7 . . ?
S2 C8 H8 123.7 . . ?
C3 C2 C1 119.9(5) . . ?
C3 C2 H2 120.1 . . ?
C1 C2 H2 120.1 . . ?
C16 C12 C13 117.1(5) . . ?
C16 C12 S3 125.9(4) . . ?
C13 C12 S3 116.9(4) . . ?
N1 C1 C2 123.9(5) . . ?
N1 C1 H1 118.0 . . ?
C2 C1 H1 118.0 . . ?
C14 C13 C12 119.0(5) . . ?
C14 C13 H13 120.5 . . ?
C12 C13 H13 120.5 . . ?
C12 C16 C15 119.2(5) . . ?
C12 C16 H16 120.4 . . ?
C15 C16 H16 120.4 . . ?
Cl1 C17 Cl2 104.5(8) . . ?
Cl1 C17 H17A 110.8 . . ?
Cl2 C17 H17A 110.8 . . ?
Cl1 C17 H17B 110.8 . . ?
Cl2 C17 H17B 110.8 . . ?
H17A C17 H17B 108.9 . . ?

loop_
_geom_bond_atom_site_label_1
_geom_bond_atom_site_label_2
_geom_bond_distance
_geom_bond_site_symmetry_2
_geom_bond_publ_flag
I1 Cu1 2.6196(9) . ?
I1 Cu1 2.6516(8) 3_757 ?
Cu1 N2 2.049(4) 2_746 ?
Cu1 N1 2.072(4) . ?
Cu1 I1 2.6516(8) 3_757 ?
Cu1 Cu1 2.6587(12) 3_757 ?
S1 C3 1.760(5) . ?
S1 C6 1.802(5) . ?
S3 C12 1.743(5) . ?
S3 C11 1.811(5) . ?
S2 C9 1.688(6) . ?
S2 C8 1.701(6) . ?
C3 C2 1.366(7) . ?
C3 C4 1.385(7) . ?
N2 C15 1.315(6) . ?
N2 C14 1.338(8) . ?
N2 Cu1 2.049(4) 2_756 ?
C7 C8 1.350(7) . ?
C7 C10 1.432(7) . ?
C7 C6 1.496(6) . ?
C11 C10 1.494(7) . ?
C11 H11A 0.9700 . ?
C11 H11B 0.9700 . ?
N1 C5 1.326(6) . ?
N1 C1 1.334(6) . ?
C6 H6A 0.9700 . ?
C6 H6B 0.9700 . ?
C9 C10 1.357(7) . ?
C9 H9 0.9300 . ?
C15 C16 1.380(7) . ?
C15 H15 0.9300 . ?
C4 C5 1.376(7) . ?
C4 H4 0.9300 . ?
C5 H5 0.9300 . ?
C14 C13 1.359(8) . ?
C14 H14 0.9300 . ?
C8 H8 0.9300 . ?
C2 C1 1.379(7) . ?
C2 H2 0.9300 . ?
C12 C16 1.374(7) . ?
C12 C13 1.384(7) . ?
C1 H1 0.9300 . ?
C13 H13 0.9300 . ?
C16 H16 0.9300 . ?
Cl2 C17 1.952(18) . ?
C17 Cl1 1.599(12) . ?
C17 H17A 0.9700 . ?
C17 H17B 0.9700 . ?

loop_
_geom_torsion_atom_site_label_1
_geom_torsion_atom_site_label_2
_geom_torsion_atom_site_label_3
_geom_torsion_atom_site_label_4
_geom_torsion
_geom_torsion_site_symmetry_1
_geom_torsion_site_symmetry_2
_geom_torsion_site_symmetry_3
_geom_torsion_site_symmetry_4
_geom_torsion_publ_flag
Cu1 I1 Cu1 N2 -128.35(13) 3_757 . . 2_746 ?
Cu1 I1 Cu1 N1 118.38(12) 3_757 . . . ?
Cu1 I1 Cu1 I1 0.0 3_757 . . 3_757 ?
C6 S1 C3 C2 -17.3(6) . . . . ?
C6 S1 C3 C4 162.8(4) . . . . ?
C12 S3 C11 C10 172.4(3) . . . . ?
N2 Cu1 N1 C5 165.4(4) 2_746 . . . ?
I1 Cu1 N1 C5 -77.2(4) . . . . ?
I1 Cu1 N1 C5 50.5(4) 3_757 . . . ?
Cu1 Cu1 N1 C5 -11.8(5) 3_757 . . . ?
N2 Cu1 N1 C1 -20.0(5) 2_746 . . . ?
I1 Cu1 N1 C1 97.4(4) . . . . ?
I1 Cu1 N1 C1 -134.9(4) 3_757 . . . ?
Cu1 Cu1 N1 C1 162.8(4) 3_757 . . . ?
C8 C7 C6 S1 36.0(7) . . . . ?
C10 C7 C6 S1 -144.9(4) . . . . ?
C3 S1 C6 C7 -170.0(4) . . . . ?
C8 S2 C9 C10 1.2(5) . . . . ?
C14 N2 C15 C16 0.2(9) . . . . ?
Cu1 N2 C15 C16 -172.6(5) 2_756 . . . ?
S2 C9 C10 C7 -1.2(7) . . . . ?
S2 C9 C10 C11 -177.6(4) . . . . ?
C8 C7 C10 C9 0.5(7) . . . . ?
C6 C7 C10 C9 -178.7(5) . . . . ?
C8 C7 C10 C11 176.9(5) . . . . ?
C6 C7 C10 C11 -2.3(8) . . . . ?
S3 C11 C10 C9 105.7(6) . . . . ?
S3 C11 C10 C7 -70.3(6) . . . . ?
C2 C3 C4 C5 2.5(8) . . . . ?
S1 C3 C4 C5 -177.6(4) . . . . ?
C1 N1 C5 C4 -0.3(8) . . . . ?
Cu1 N1 C5 C4 174.7(4) . . . . ?
C3 C4 C5 N1 -1.3(9) . . . . ?
C15 N2 C14 C13 0.4(9) . . . . ?
Cu1 N2 C14 C13 173.7(5) 2_756 . . . ?
C10 C7 C8 S2 0.4(6) . . . . ?
C6 C7 C8 S2 179.6(4) . . . . ?
C9 S2 C8 C7 -0.9(5) . . . . ?
C4 C3 C2 C1 -2.2(9) . . . . ?
S1 C3 C2 C1 177.9(5) . . . . ?
C11 S3 C12 C16 -0.7(6) . . . . ?
C11 S3 C12 C13 178.4(5) . . . . ?
C5 N1 C1 C2 0.6(9) . . . . ?
Cu1 N1 C1 C2 -174.3(5) . . . . ?
C3 C2 C1 N1 0.7(10) . . . . ?
N2 C14 C13 C12 -1.5(10) . . . . ?
C16 C12 C13 C14 2.0(9) . . . . ?
S3 C12 C13 C14 -177.2(5) . . . . ?
C13 C12 C16 C15 -1.5(9) . . . . ?
S3 C12 C16 C15 177.6(5) . . . . ?
N2 C15 C16 C12 0.4(10) . . . . ?
